data_7105088
loop_
_publ_author_name
'Ian R. Morgan'
'Angela Di Paolo'
'Dragoslav Vidovic'
'Ian A. Fallis'
'Simon Aldridge'

_publ_section_title
;
 Facile syntheses of dissymmetric ferrocene-functionalized Lewis acids
 and acid--base pairs
;
_journal_name_full 'Chem. Commun.'
_journal_page_first 7288
_journal_page_last 7290
_journal_paper_doi 10.1039/b917304h
_journal_year 2009
_chemical_formula_moiety 'C28 H30 B1 Br1 Fe1'
_chemical_formula_sum 'C28 H30 B Br Fe'
_chemical_formula_weight 513.11
_chemical_melting_point ?
_space_group_IT_number 2
_symmetry_cell_setting triclinic
_symmetry_space_group_name_Hall '-P 1'
_symmetry_space_group_name_H-M 'P -1'
_atom_sites_solution_hydrogens geom
_atom_sites_solution_primary direct
_audit_creation_date 09-07-27
_audit_creation_method CRYSTALS_ver_12.86
_cell_angle_alpha 70.2595(7)
_cell_angle_beta 75.9181(7)
_cell_angle_gamma 67.4647(8)
_cell_formula_units_Z 4
_cell_length_a 11.6882(2)
_cell_length_b 13.3858(2)
_cell_length_c 17.8620(3)
_cell_measurement_reflns_used 10034
_cell_measurement_temperature 150
_cell_measurement_theta_max 27
_cell_measurement_theta_min 5
_cell_volume 2408.61(7)
_computing_cell_refinement 'DENZO/SCALEPACK (Otwinowski & Minor, 1997)'
_computing_data_collection 'COLLECT (Nonius, 1997-2001).'
_computing_data_reduction 'DENZO/SCALEPACK (Otwinowski & Minor, 1997)'
_computing_molecular_graphics 'CAMERON (Watkin et al., 1996)'
_computing_publication_material 'CRYSTALS (Betteridge et al., 2003)'
_computing_structure_refinement 'CRYSTALS (Betteridge et al., 2003)'
_computing_structure_solution 'SHELXS 86 (Sheldrick, 1986)'
_diffrn_ambient_temperature 150
_diffrn_measured_fraction_theta_full 0.991
_diffrn_measured_fraction_theta_max 0.984
_diffrn_measurement_device 'Nonius KappaCCD'
_diffrn_measurement_device_type Area
_diffrn_measurement_method \w
_diffrn_radiation_monochromator graphite
_diffrn_radiation_type 'Mo K\a'
_diffrn_radiation_wavelength 0.71073
_diffrn_reflns_av_R_equivalents 0.066
_diffrn_reflns_limit_h_max 15
_diffrn_reflns_limit_h_min -15
_diffrn_reflns_limit_k_max 17
_diffrn_reflns_limit_k_min -17
_diffrn_reflns_limit_l_max 23
_diffrn_reflns_limit_l_min -23
_diffrn_reflns_number 36161
_diffrn_reflns_theta_full 26.761
_diffrn_reflns_theta_max 27.588
_diffrn_reflns_theta_min 5.151
_diffrn_standards_number 0
_exptl_absorpt_coefficient_mu 2.298
_exptl_absorpt_correction_T_max 0.91
_exptl_absorpt_correction_T_min 0.73
_exptl_absorpt_correction_type multi-scan
_exptl_absorpt_process_details 'DENZO/SCALEPACK (Otwinowski & Minor, 1997)'
_exptl_crystal_colour red
_exptl_crystal_density_diffrn 1.415
_exptl_crystal_density_method 'not measured'
_exptl_crystal_description plate
_exptl_crystal_F_000 1056
_exptl_crystal_size_max 0.32
_exptl_crystal_size_mid 0.21
_exptl_crystal_size_min 0.04
_refine_diff_density_max 5.39
_refine_diff_density_min -1.81
_refine_ls_extinction_coef 350(40)
_refine_ls_extinction_method 'Larson (1970), Equation 22'
_refine_ls_goodness_of_fit_ref 1.5016
_refine_ls_hydrogen_treatment constr
_refine_ls_matrix_type full
_refine_ls_number_parameters 560
_refine_ls_number_reflns 10994
_refine_ls_number_restraints 0
_refine_ls_R_factor_all 0.1285
_refine_ls_R_factor_gt 0.1175
_refine_ls_shift/su_max 0.000362
_refine_ls_structure_factor_coef Fsqd
_refine_ls_weighting_details
;
Method= Quasi-Unit weights
W = 1.0 or 1./2F
;
_refine_ls_weighting_scheme calc
_refine_ls_wR_factor_all 0.2555
_refine_ls_wR_factor_gt 0.2498
_refine_ls_wR_factor_ref 0.2555
_reflns_limit_h_max 15
_reflns_limit_h_min -14
_reflns_limit_k_max 17
_reflns_limit_k_min -16
_reflns_limit_l_max 23
_reflns_limit_l_min 0
_reflns_number_gt 9258
_reflns_number_total 10994
_reflns_threshold_expression I>2.0\s(I)
_oxford_diffrn_Wilson_B_factor 2.36
_oxford_diffrn_Wilson_scale 8.07
_oxford_refine_ls_r_factor_ref 0.1285
_oxford_refine_ls_scale 0.3554(9)
_oxford_reflns_number_all 10994
_oxford_reflns_threshold_expression_ref I>-3.0\s(I)
_oxford_structure_analysis_title 055imdv08
_cod_data_source_file b917304h.txt
_cod_data_source_block 2
_cod_depositor_comments
;
The following automatic conversions were performed:

'_chemical_melting_point' value 'not measured' was changed to '?' -
the value is undefined or not given.

Automatic conversion script
Id: cif_fix_values 1646 2011-03-28 12:23:43Z adriana 
;
_cod_original_sg_symbol_H-M 'P -1 '
_cod_original_formula_sum 'C28 H30 B1 Br1 Fe1'
_cod_database_code 7105088

loop_
_symmetry_equiv_pos_as_xyz
x,y,z
-x,-y,-z

loop_
_atom_site_label
_atom_site_type_symbol
_atom_site_fract_x
_atom_site_fract_y
_atom_site_fract_z
_atom_site_U_iso_or_equiv
_atom_site_occupancy
_atom_site_adp_type
_atom_site_refinement_flags_posn
_atom_site_refinement_flags_adp
_atom_site_refinement_flags_occupancy
_atom_site_disorder_assembly
_atom_site_disorder_group
_oxford_atom_site_special_shape
_atom_site_attached_hydrogens
Br1 Br 0.57301(9) 0.48073(8) 0.34576(6) 0.0343 1.0000 Uani . . . . . . .
C2 C 0.4228(8) 0.5997(7) 0.3548(5) 0.0266 1.0000 Uani . . . . . . .
Fe3 Fe 0.24573(12) 0.59448(11) 0.37889(8) 0.0294 1.0000 Uani . . . . . . .
C4 C 0.3550(8) 0.6828(7) 0.2905(5) 0.0239 1.0000 Uani . . . . . . .
C5 C 0.2482(8) 0.7552(7) 0.3313(6) 0.0283 1.0000 Uani . . . . . . .
C6 C 0.2555(8) 0.7209(8) 0.4130(6) 0.0306 1.0000 Uani . . . . . . .
C7 C 0.3636(8) 0.6231(8) 0.4298(6) 0.0298 1.0000 Uani . . . . . . .
B8 B 0.3902(9) 0.7121(8) 0.1968(6) 0.0264 1.0000 Uani . . . . . . .
C9 C 0.5088(8) 0.6385(7) 0.1503(5) 0.0276 1.0000 Uani . . . . . . .
C10 C 0.5257(9) 0.5278(8) 0.1519(6) 0.0334 1.0000 Uani . . . . . . .
C11 C 0.4278(10) 0.4726(9) 0.1940(7) 0.0407 1.0000 Uani . . . . . . .
C12 C 0.6333(10) 0.4670(8) 0.1111(6) 0.0365 1.0000 Uani . . . . . . .
C13 C 0.7269(9) 0.5094(9) 0.0694(6) 0.0395 1.0000 Uani . . . . . . .
C14 C 0.7085(9) 0.6179(8) 0.0679(7) 0.0382 1.0000 Uani . . . . . . .
C15 C 0.6034(9) 0.6845(8) 0.1040(6) 0.0329 1.0000 Uani . . . . . . .
C16 C 0.5981(10) 0.8018(9) 0.0964(8) 0.0480 1.0000 Uani . . . . . . .
C17 C 0.8479(11) 0.4379(10) 0.0313(8) 0.0533 1.0000 Uani . . . . . . .
C18 C 0.3061(8) 0.8316(7) 0.1487(5) 0.0264 1.0000 Uani . . . . . . .
C19 C 0.2423(8) 0.8364(7) 0.0896(5) 0.0261 1.0000 Uani . . . . . . .
C20 C 0.1674(7) 0.9426(7) 0.0510(7) 0.0340 1.0000 Uani . . . . . . .
C21 C 0.1601(8) 1.0415(8) 0.0571(6) 0.0320 1.0000 Uani . . . . . . .
C22 C 0.0798(10) 1.1522(9) 0.0107(7) 0.0448 1.0000 Uani . . . . . . .
C23 C 0.2241(9) 1.0367(8) 0.1165(6) 0.0328 1.0000 Uani . . . . . . .
C24 C 0.2958(8) 0.9327(7) 0.1615(6) 0.0294 1.0000 Uani . . . . . . .
C25 C 0.3642(9) 0.9387(8) 0.2203(6) 0.0367 1.0000 Uani . . . . . . .
C26 C 0.2460(9) 0.7315(8) 0.0734(6) 0.0357 1.0000 Uani . . . . . . .
C27 C 0.2444(11) 0.4393(9) 0.3834(8) 0.0501 1.0000 Uani . . . . . . .
C28 C 0.1580(10) 0.5231(10) 0.3343(8) 0.0461 1.0000 Uani . . . . . . .
C29 C 0.0688(10) 0.5942(10) 0.3814(8) 0.0471 1.0000 Uani . . . . . . .
C30 C 0.2115(12) 0.4550(10) 0.4637(8) 0.0551 1.0000 Uani . . . . . . .
Br31 Br 0.08837(9) 0.13599(8) 0.57038(6) 0.0359 1.0000 Uani . . . . . . .
C32 C 0.2006(8) -0.0116(7) 0.5838(5) 0.0250 1.0000 Uani . . . . . . .
Fe33 Fe 0.17199(11) -0.15846(10) 0.64996(8) 0.0264 1.0000 Uani . . . . . . .
C34 C 0.2920(7) -0.0736(7) 0.6392(5) 0.0246 1.0000 Uani . . . . . . .
C35 C 0.3574(8) -0.1786(8) 0.6218(5) 0.0286 1.0000 Uani . . . . . . .
C36 C 0.3133(8) -0.1810(7) 0.5564(5) 0.0282 1.0000 Uani . . . . . . .
C37 C 0.2126(8) -0.0779(7) 0.5324(5) 0.0283 1.0000 Uani . . . . . . .
B38 B 0.3403(9) -0.0292(8) 0.6945(6) 0.0239 1.0000 Uani . . . . . . .
C39 C 0.2747(8) 0.0923(8) 0.7106(5) 0.0281 1.0000 Uani . . . . . . .
C40 C 0.3353(9) 0.1725(8) 0.6795(6) 0.0318 1.0000 Uani . . . . . . .
C41 C 0.2826(10) 0.2761(8) 0.6998(6) 0.0372 1.0000 Uani . . . . . . .
C42 C 0.1738(10) 0.3012(9) 0.7497(7) 0.0420 1.0000 Uani . . . . . . .
C43 C 0.1104(9) 0.2232(8) 0.7785(6) 0.0365 1.0000 Uani . . . . . . .
C44 C 0.1582(9) 0.1204(8) 0.7595(6) 0.0335 1.0000 Uani . . . . . . .
C45 C 0.0805(9) 0.0436(9) 0.7927(7) 0.0391 1.0000 Uani . . . . . . .
C46 C 0.1214(12) 0.4116(10) 0.7715(9) 0.0569 1.0000 Uani . . . . . . .
C47 C 0.4545(9) 0.1548(9) 0.6204(6) 0.0363 1.0000 Uani . . . . . . .
C48 C 0.4679(8) -0.1082(7) 0.7279(5) 0.0246 1.0000 Uani . . . . . . .
C49 C 0.5818(8) -0.1448(7) 0.6769(5) 0.0255 1.0000 Uani . . . . . . .
C50 C 0.5924(9) -0.1041(8) 0.5864(5) 0.0319 1.0000 Uani . . . . . . .
C51 C 0.6919(8) -0.2141(7) 0.7098(5) 0.0278 1.0000 Uani . . . . . . .
C52 C 0.6959(8) -0.2547(7) 0.7919(6) 0.0302 1.0000 Uani . . . . . . .
C53 C 0.8148(9) -0.3331(9) 0.8246(7) 0.0389 1.0000 Uani . . . . . . .
C54 C 0.5864(9) -0.2220(8) 0.8422(5) 0.0304 1.0000 Uani . . . . . . .
C55 C 0.4744(9) -0.1490(7) 0.8119(5) 0.0285 1.0000 Uani . . . . . . .
C56 C 0.3602(10) -0.1172(10) 0.8720(6) 0.0436 1.0000 Uani . . . . . . .
C57 C 0.1491(9) -0.2995(8) 0.7374(6) 0.0352 1.0000 Uani . . . . . . .
C58 C 0.0844(9) -0.2037(8) 0.7651(6) 0.0371 1.0000 Uani . . . . . . .
C59 C -0.0040(10) -0.1272(9) 0.7126(7) 0.0440 1.0000 Uani . . . . . . .
C60 C 0.0048(10) -0.1755(10) 0.6526(7) 0.0455 1.0000 Uani . . . . . . .
C61 C 0.1000(10) -0.2842(9) 0.6674(7) 0.0412 1.0000 Uani . . . . . . .
C1 C 0.1017(11) 0.5539(10) 0.4589(7) 0.0485 1.0000 Uani . . . . . . .
H51 H 0.1804 0.8192 0.3044 0.0339 1.0000 Uiso R . . . . . .
H61 H 0.1940 0.7570 0.4534 0.0382 1.0000 Uiso R . . . . . .
H71 H 0.3924 0.5794 0.4828 0.0351 1.0000 Uiso R . . . . . .
H111 H 0.4655 0.3918 0.2056 0.0641 1.0000 Uiso R . . . . . .
H112 H 0.3894 0.4921 0.2437 0.0641 1.0000 Uiso R . . . . . .
H113 H 0.3639 0.4960 0.1604 0.0641 1.0000 Uiso R . . . . . .
H121 H 0.6409 0.3938 0.1121 0.0400 1.0000 Uiso R . . . . . .
H141 H 0.7725 0.6486 0.0408 0.0472 1.0000 Uiso R . . . . . .
H161 H 0.6696 0.8170 0.0593 0.0731 1.0000 Uiso R . . . . . .
H163 H 0.5986 0.8097 0.1470 0.0731 1.0000 Uiso R . . . . . .
H162 H 0.5226 0.8556 0.0746 0.0729 1.0000 Uiso R . . . . . .
H171 H 0.8843 0.4842 -0.0153 0.0679 1.0000 Uiso R . . . . . .
H173 H 0.9086 0.3975 0.0690 0.0681 1.0000 Uiso R . . . . . .
H172 H 0.8325 0.3827 0.0146 0.0680 1.0000 Uiso R . . . . . .
H201 H 0.1170 0.9444 0.0168 0.0351 1.0000 Uiso R . . . . . .
H221 H 0.1202 1.2087 -0.0021 0.0622 1.0000 Uiso R . . . . . .
H222 H 0.0683 1.1461 -0.0384 0.0620 1.0000 Uiso R . . . . . .
H223 H -0.0001 1.1777 0.0409 0.0621 1.0000 Uiso R . . . . . .
H231 H 0.2161 1.1037 0.1269 0.0356 1.0000 Uiso R . . . . . .
H251 H 0.3067 0.9783 0.2574 0.0581 1.0000 Uiso R . . . . . .
H253 H 0.4236 0.9767 0.1917 0.0580 1.0000 Uiso R . . . . . .
H252 H 0.4093 0.8633 0.2498 0.0580 1.0000 Uiso R . . . . . .
H261 H 0.1824 0.7487 0.0409 0.0580 1.0000 Uiso R . . . . . .
H262 H 0.3265 0.6982 0.0452 0.0580 1.0000 Uiso R . . . . . .
H263 H 0.2335 0.6761 0.1245 0.0578 1.0000 Uiso R . . . . . .
H271 H 0.3188 0.3805 0.3655 0.0611 1.0000 Uiso R . . . . . .
H281 H 0.1595 0.5323 0.2765 0.0610 1.0000 Uiso R . . . . . .
H291 H -0.0034 0.6618 0.3614 0.0630 1.0000 Uiso R . . . . . .
H301 H 0.2536 0.4016 0.5154 0.0648 1.0000 Uiso R . . . . . .
H351 H 0.4246 -0.2409 0.6516 0.0350 1.0000 Uiso R . . . . . .
H361 H 0.3434 -0.2445 0.5322 0.0321 1.0000 Uiso R . . . . . .
H411 H 0.3247 0.3284 0.6788 0.0460 1.0000 Uiso R . . . . . .
H431 H 0.0337 0.2396 0.8121 0.0411 1.0000 Uiso R . . . . . .
H452 H -0.0057 0.0866 0.8060 0.0570 1.0000 Uiso R . . . . . .
H451 H 0.1095 -0.0130 0.8403 0.0570 1.0000 Uiso R . . . . . .
H453 H 0.0851 0.0066 0.7540 0.0571 1.0000 Uiso R . . . . . .
H463 H 0.0487 0.4122 0.8118 0.0901 1.0000 Uiso R . . . . . .
H462 H 0.1833 0.4215 0.7919 0.0899 1.0000 Uiso R . . . . . .
H461 H 0.0961 0.4731 0.7243 0.0900 1.0000 Uiso R . . . . . .
H471 H 0.4845 0.2172 0.6064 0.0581 1.0000 Uiso R . . . . . .
H473 H 0.5179 0.0879 0.6442 0.0579 1.0000 Uiso R . . . . . .
H472 H 0.4409 0.1466 0.5719 0.0580 1.0000 Uiso R . . . . . .
H501 H 0.6182 -0.1683 0.5654 0.0458 1.0000 Uiso R . . . . . .
H502 H 0.6543 -0.0667 0.5654 0.0460 1.0000 Uiso R . . . . . .
H503 H 0.5130 -0.0528 0.5699 0.0461 1.0000 Uiso R . . . . . .
H511 H 0.7656 -0.2337 0.6746 0.0331 1.0000 Uiso R . . . . . .
H531 H 0.7996 -0.3592 0.8824 0.0571 1.0000 Uiso R . . . . . .
H532 H 0.8746 -0.2947 0.8116 0.0571 1.0000 Uiso R . . . . . .
H533 H 0.8497 -0.3968 0.8035 0.0572 1.0000 Uiso R . . . . . .
H541 H 0.5877 -0.2496 0.8982 0.0361 1.0000 Uiso R . . . . . .
H561 H 0.3796 -0.1527 0.9259 0.0569 1.0000 Uiso R . . . . . .
H563 H 0.3295 -0.0359 0.8635 0.0570 1.0000 Uiso R . . . . . .
H562 H 0.2945 -0.1392 0.8644 0.0570 1.0000 Uiso R . . . . . .
H571 H 0.2181 -0.3657 0.7622 0.0410 1.0000 Uiso R . . . . . .
H581 H 0.1001 -0.1907 0.8124 0.0431 1.0000 Uiso R . . . . . .
H591 H -0.0620 -0.0524 0.7179 0.0480 1.0000 Uiso R . . . . . .
H601 H -0.0458 -0.1402 0.6074 0.0570 1.0000 Uiso R . . . . . .
H11 H 0.0558 0.5879 0.5039 0.0580 1.0000 Uiso R . . . . . .
H371 H 0.1578 -0.0588 0.4914 0.0349 1.0000 Uiso R . . . . . .
H611 H 0.1306 -0.3357 0.6309 0.0523 1.0000 Uiso R . . . . . .

loop_
_atom_site_aniso_label
_atom_site_aniso_U_11
_atom_site_aniso_U_22
_atom_site_aniso_U_33
_atom_site_aniso_U_23
_atom_site_aniso_U_13
_atom_site_aniso_U_12
Br1 0.0298(5) 0.0275(5) 0.0393(5) -0.0083(4) -0.0077(4) -0.0017(4)
C2 0.024(4) 0.025(4) 0.029(4) -0.007(3) -0.002(3) -0.006(3)
Fe3 0.0271(6) 0.0270(6) 0.0362(7) -0.0102(5) -0.0014(5) -0.0113(5)
C4 0.022(4) 0.019(4) 0.032(4) -0.007(3) -0.003(3) -0.008(3)
C5 0.025(4) 0.023(4) 0.038(5) -0.009(4) -0.007(4) -0.007(3)
C6 0.030(4) 0.029(4) 0.039(5) -0.018(4) 0.001(4) -0.012(4)
C7 0.028(4) 0.029(4) 0.033(5) -0.010(4) -0.003(4) -0.010(4)
B8 0.022(4) 0.024(4) 0.036(5) -0.008(4) -0.002(4) -0.013(4)
C9 0.026(4) 0.027(4) 0.027(4) -0.007(3) -0.004(3) -0.005(3)
C10 0.036(5) 0.032(5) 0.033(5) -0.009(4) -0.007(4) -0.010(4)
C11 0.043(6) 0.037(5) 0.049(6) -0.018(5) 0.002(5) -0.019(4)
C12 0.046(6) 0.022(4) 0.039(5) -0.011(4) -0.008(4) -0.004(4)
C13 0.033(5) 0.037(5) 0.042(6) -0.014(4) -0.002(4) -0.002(4)
C14 0.028(5) 0.034(5) 0.056(6) -0.022(5) -0.013(4) -0.001(4)
C15 0.030(5) 0.029(5) 0.039(5) -0.008(4) -0.004(4) -0.011(4)
C16 0.036(5) 0.035(5) 0.074(8) -0.020(5) 0.010(5) -0.018(4)
C17 0.048(7) 0.043(6) 0.052(7) -0.016(5) 0.005(5) 0.000(5)
C18 0.025(4) 0.025(4) 0.030(4) -0.007(3) -0.004(3) -0.009(3)
C19 0.023(4) 0.031(4) 0.025(4) -0.010(3) 0.001(3) -0.010(3)
C20 0.009(3) 0.017(4) 0.065(6) 0.005(4) -0.013(4) -0.003(3)
C21 0.025(4) 0.029(5) 0.035(5) -0.007(4) 0.000(4) -0.005(4)
C22 0.039(6) 0.036(5) 0.048(6) 0.000(5) -0.007(5) -0.009(4)
C23 0.033(5) 0.026(4) 0.036(5) -0.001(4) -0.006(4) -0.012(4)
C24 0.030(4) 0.023(4) 0.035(5) -0.008(4) -0.004(4) -0.009(3)
C25 0.038(5) 0.031(5) 0.046(6) -0.010(4) -0.008(4) -0.015(4)
C26 0.037(5) 0.033(5) 0.045(6) -0.013(4) -0.016(4) -0.010(4)
C27 0.050(6) 0.030(5) 0.073(8) -0.016(5) 0.002(6) -0.022(5)
C28 0.043(6) 0.052(7) 0.061(7) -0.032(6) 0.001(5) -0.025(5)
C29 0.030(5) 0.055(7) 0.068(8) -0.027(6) 0.000(5) -0.022(5)
C30 0.062(8) 0.044(6) 0.059(7) -0.008(5) 0.012(6) -0.034(6)
Br31 0.0353(5) 0.0253(5) 0.0417(6) -0.0077(4) -0.0098(4) -0.0026(4)
C32 0.024(4) 0.026(4) 0.026(4) -0.006(3) -0.004(3) -0.010(3)
Fe33 0.0245(6) 0.0234(6) 0.0311(7) -0.0054(5) -0.0033(5) -0.0098(5)
C34 0.016(3) 0.028(4) 0.021(4) -0.007(3) -0.001(3) 0.002(3)
C35 0.026(4) 0.029(4) 0.031(5) -0.009(4) -0.001(3) -0.011(3)
C36 0.033(4) 0.024(4) 0.028(4) -0.013(3) 0.001(3) -0.008(3)
C37 0.031(4) 0.026(4) 0.030(4) -0.007(3) -0.004(3) -0.012(4)
B38 0.024(4) 0.025(4) 0.023(4) -0.007(4) 0.004(3) -0.012(4)
C39 0.025(4) 0.031(4) 0.029(4) -0.013(4) -0.002(3) -0.006(3)
C40 0.040(5) 0.028(4) 0.034(5) -0.009(4) -0.008(4) -0.015(4)
C41 0.044(5) 0.026(5) 0.049(6) -0.016(4) -0.005(4) -0.015(4)
C42 0.045(6) 0.034(5) 0.054(6) -0.021(5) -0.016(5) -0.008(4)
C43 0.031(5) 0.036(5) 0.038(5) -0.018(4) -0.005(4) 0.001(4)
C44 0.033(5) 0.035(5) 0.032(5) -0.014(4) -0.004(4) -0.006(4)
C45 0.031(5) 0.038(5) 0.045(6) -0.016(4) 0.012(4) -0.015(4)
C46 0.053(7) 0.044(6) 0.088(10) -0.042(7) -0.007(7) -0.011(5)
C47 0.041(5) 0.040(5) 0.037(5) -0.011(4) 0.000(4) -0.026(4)
C48 0.026(4) 0.023(4) 0.029(4) -0.008(3) -0.002(3) -0.012(3)
C49 0.027(4) 0.025(4) 0.025(4) -0.006(3) -0.001(3) -0.011(3)
C50 0.029(4) 0.041(5) 0.025(4) -0.005(4) 0.000(3) -0.015(4)
C51 0.023(4) 0.028(4) 0.034(5) -0.009(4) 0.000(3) -0.011(3)
C52 0.028(4) 0.022(4) 0.040(5) -0.003(4) -0.011(4) -0.008(3)
C53 0.032(5) 0.038(5) 0.045(6) -0.008(4) -0.012(4) -0.008(4)
C54 0.034(5) 0.033(5) 0.023(4) -0.003(3) -0.006(3) -0.012(4)
C55 0.034(5) 0.028(4) 0.024(4) -0.008(3) 0.004(3) -0.014(4)
C56 0.041(6) 0.050(6) 0.023(5) -0.007(4) 0.004(4) -0.006(5)
C57 0.037(5) 0.026(4) 0.039(5) -0.001(4) -0.003(4) -0.015(4)
C58 0.040(5) 0.038(5) 0.032(5) -0.008(4) 0.008(4) -0.020(4)
C59 0.032(5) 0.033(5) 0.055(7) -0.005(5) 0.008(5) -0.012(4)
C60 0.035(5) 0.049(6) 0.056(7) 0.001(5) -0.014(5) -0.027(5)
C61 0.044(6) 0.047(6) 0.041(6) -0.010(5) -0.001(4) -0.028(5)
C1 0.045(6) 0.055(7) 0.051(7) -0.018(5) 0.012(5) -0.030(5)

loop_
_atom_type_symbol
_atom_type_scat_dispersion_real
_atom_type_scat_dispersion_imag
_atom_type_scat_Cromer_Mann_a1
_atom_type_scat_Cromer_Mann_b1
_atom_type_scat_Cromer_Mann_a2
_atom_type_scat_Cromer_Mann_b2
_atom_type_scat_Cromer_Mann_a3
_atom_type_scat_Cromer_Mann_b3
_atom_type_scat_Cromer_Mann_a4
_atom_type_scat_Cromer_Mann_b4
_atom_type_scat_Cromer_Mann_c
_atom_type_scat_source
C 0.0033 0.0016 2.3100 20.8439 1.0200 10.2075 1.5886 0.5687 0.8650 51.6512 0.2156 'International Tables Vol C 4.2.6.8 and 6.1.1.4'
H 0.0000 0.0000 0.4930 10.5109 0.3229 26.1257 0.1402 3.1424 0.0408 57.7998 0.0030 'International Tables Vol C 4.2.6.8 and 6.1.1.4'
Fe 0.3463 0.8444 11.7695 4.7611 7.3573 0.3072 3.5222 15.3535 2.3045 76.8805 1.0369 'International Tables Vol C 4.2.6.8 and 6.1.1.4'
B 0.0013 0.0007 2.0545 23.2185 1.3326 1.0210 1.0979 60.3498 0.7068 0.1403 -0.1932 'International Tables Vol C 4.2.6.8 and 6.1.1.4'
Br -0.2901 2.4595 17.1789 2.1723 5.2358 16.5796 5.6377 0.2609 3.9851 41.4328 2.9557 'International Tables Vol C 4.2.6.8 and 6.1.1.4'

loop_
_geom_angle_atom_site_label_1
_geom_angle_site_symmetry_1
_geom_angle_atom_site_label_2
_geom_angle_site_symmetry_2
_geom_angle_atom_site_label_3
_geom_angle_site_symmetry_3
_geom_angle
_geom_angle_publ_flag
Br1 . C2 . Fe3 . 127.7(5) yes
Br1 . C2 . C4 . 127.2(6) yes
Fe3 . C2 . C4 . 72.4(5) yes
Br1 . C2 . C7 . 122.3(7) yes
Fe3 . C2 . C7 . 69.4(5) yes
C4 . C2 . C7 . 110.3(7) yes
C2 . Fe3 . C4 . 40.8(3) yes
C2 . Fe3 . C5 . 68.5(3) yes
C4 . Fe3 . C5 . 41.3(3) yes
C2 . Fe3 . C6 . 68.7(4) yes
C4 . Fe3 . C6 . 68.8(3) yes
C5 . Fe3 . C6 . 39.9(4) yes
C2 . Fe3 . C7 . 41.1(3) yes
C4 . Fe3 . C7 . 69.4(4) yes
C5 . Fe3 . C7 . 68.7(4) yes
C6 . Fe3 . C7 . 41.3(4) yes
C2 . Fe3 . C27 . 111.2(4) yes
C4 . Fe3 . C27 . 124.5(4) yes
C5 . Fe3 . C27 . 159.1(5) yes
C6 . Fe3 . C27 . 160.9(5) yes
C7 . Fe3 . C27 . 125.8(5) yes
C2 . Fe3 . C28 . 132.0(4) yes
C4 . Fe3 . C28 . 114.1(4) yes
C5 . Fe3 . C28 . 124.2(4) yes
C6 . Fe3 . C28 . 153.5(4) yes
C7 . Fe3 . C28 . 165.0(4) yes
C2 . Fe3 . C29 . 169.7(4) yes
C4 . Fe3 . C29 . 130.7(4) yes
C5 . Fe3 . C29 . 108.8(4) yes
C6 . Fe3 . C29 . 116.1(4) yes
C7 . Fe3 . C29 . 148.3(4) yes
C2 . Fe3 . C30 . 118.1(5) yes
C4 . Fe3 . C30 . 155.6(4) yes
C5 . Fe3 . C30 . 158.5(5) yes
C6 . Fe3 . C30 . 120.8(5) yes
C7 . Fe3 . C30 . 102.2(5) yes
C2 . Fe3 . C1 . 150.2(4) yes
C4 . Fe3 . C1 . 163.4(4) yes
C5 . Fe3 . C1 . 123.1(4) yes
C6 . Fe3 . C1 . 101.9(4) yes
C7 . Fe3 . C1 . 113.2(4) yes
C27 . Fe3 . C28 . 39.6(5) yes
C27 . Fe3 . C29 . 67.6(5) yes
C28 . Fe3 . C29 . 40.7(4) yes
C27 . Fe3 . C30 . 41.3(5) yes
C28 . Fe3 . C30 . 68.4(5) yes
C29 . Fe3 . C30 . 68.2(5) yes
C27 . Fe3 . C1 . 68.3(5) yes
C28 . Fe3 . C1 . 67.9(5) yes
C29 . Fe3 . C1 . 39.8(5) yes
C30 . Fe3 . C1 . 41.0(5) yes
Fe3 . C4 . C2 . 66.8(5) yes
Fe3 . C4 . C5 . 66.9(5) yes
C2 . C4 . C5 . 103.9(7) yes
Fe3 . C4 . B8 . 137.8(6) yes
C2 . C4 . B8 . 131.9(7) yes
C5 . C4 . B8 . 123.2(7) yes
C4 . C5 . Fe3 . 71.9(5) yes
C4 . C5 . C6 . 110.2(8) yes
Fe3 . C5 . C6 . 69.8(5) yes
C4 . C5 . H51 . 124.8 no
Fe3 . C5 . H51 . 124.7 no
C6 . C5 . H51 . 125.0 no
C5 . C6 . Fe3 . 70.3(5) yes
C5 . C6 . C7 . 108.9(8) yes
Fe3 . C6 . C7 . 69.3(5) yes
C5 . C6 . H61 . 125.4 no
Fe3 . C6 . H61 . 124.9 no
C7 . C6 . H61 . 125.7 no
C6 . C7 . C2 . 106.6(8) yes
C6 . C7 . Fe3 . 69.4(5) yes
C2 . C7 . Fe3 . 69.5(5) yes
C6 . C7 . H71 . 127.3 no
C2 . C7 . H71 . 126.1 no
Fe3 . C7 . H71 . 125.8 no
C4 . B8 . C9 . 124.8(8) yes
C4 . B8 . C18 . 115.0(7) yes
C9 . B8 . C18 . 119.8(8) yes
B8 . C9 . C10 . 123.1(8) yes
B8 . C9 . C15 . 119.8(8) yes
C10 . C9 . C15 . 117.1(8) yes
C9 . C10 . C11 . 122.1(9) yes
C9 . C10 . C12 . 120.1(9) yes
C11 . C10 . C12 . 117.7(9) yes
C10 . C11 . H111 . 109.9 no
C10 . C11 . H112 . 110.7 no
H111 . C11 . H112 . 108.7 no
C10 . C11 . H113 . 110.4 no
H111 . C11 . H113 . 108.3 no
H112 . C11 . H113 . 108.8 no
C10 . C12 . C13 . 122.8(9) yes
C10 . C12 . H121 . 118.1 no
C13 . C12 . H121 . 119.0 no
C12 . C13 . C14 . 116.3(9) yes
C12 . C13 . C17 . 121.7(10) yes
C14 . C13 . C17 . 121.9(10) yes
C13 . C14 . C15 . 124.3(10) yes
C13 . C14 . H141 . 118.1 no
C15 . C14 . H141 . 117.6 no
C9 . C15 . C14 . 119.2(9) yes
C9 . C15 . C16 . 123.1(9) yes
C14 . C15 . C16 . 117.6(9) yes
C15 . C16 . H161 . 109.0 no
C15 . C16 . H163 . 110.8 no
H161 . C16 . H163 . 110.1 no
C15 . C16 . H162 . 109.4 no
H161 . C16 . H162 . 108.2 no
H163 . C16 . H162 . 109.3 no
C13 . C17 . H171 . 110.9 no
C13 . C17 . H173 . 111.1 no
H171 . C17 . H173 . 108.2 no
C13 . C17 . H172 . 110.4 no
H171 . C17 . H172 . 108.4 no
H173 . C17 . H172 . 107.7 no
B8 . C18 . C19 . 118.8(8) yes
B8 . C18 . C24 . 122.7(8) yes
C19 . C18 . C24 . 118.5(8) yes
C18 . C19 . C20 . 116.4(8) yes
C18 . C19 . C26 . 121.9(8) yes
C20 . C19 . C26 . 121.5(8) yes
C19 . C20 . C21 . 127.4(9) yes
C19 . C20 . H201 . 116.0 no
C21 . C20 . H201 . 116.6 no
C20 . C21 . C22 . 123.5(9) yes
C20 . C21 . C23 . 115.7(9) yes
C22 . C21 . C23 . 120.5(9) yes
C21 . C22 . H221 . 109.7 no
C21 . C22 . H222 . 110.3 no
H221 . C22 . H222 . 108.1 no
C21 . C22 . H223 . 111.4 no
H221 . C22 . H223 . 108.0 no
H222 . C22 . H223 . 109.2 no
C21 . C23 . C24 . 120.2(9) yes
C21 . C23 . H231 . 119.5 no
C24 . C23 . H231 . 120.2 no
C18 . C24 . C23 . 121.3(9) yes
C18 . C24 . C25 . 123.4(8) yes
C23 . C24 . C25 . 115.3(8) yes
C24 . C25 . H251 . 110.5 no
C24 . C25 . H253 . 109.4 no
H251 . C25 . H253 . 109.6 no
C24 . C25 . H252 . 109.7 no
H251 . C25 . H252 . 109.3 no
H253 . C25 . H252 . 108.4 no
C19 . C26 . H261 . 110.7 no
C19 . C26 . H262 . 110.4 no
H261 . C26 . H262 . 108.2 no
C19 . C26 . H263 . 109.7 no
H261 . C26 . H263 . 109.8 no
H262 . C26 . H263 . 107.9 no
Fe3 . C27 . C28 . 70.5(6) yes
Fe3 . C27 . C30 . 70.1(6) yes
C28 . C27 . C30 . 109.2(11) yes
Fe3 . C27 . H271 . 123.5 no
C28 . C27 . H271 . 125.0 no
C30 . C27 . H271 . 125.7 no
Fe3 . C28 . C27 . 69.9(6) yes
Fe3 . C28 . C29 . 69.5(6) yes
C27 . C28 . C29 . 108.0(11) yes
Fe3 . C28 . H281 . 125.4 no
C27 . C28 . H281 . 125.6 no
C29 . C28 . H281 . 126.3 no
C28 . C29 . Fe3 . 69.9(6) yes
C28 . C29 . C1 . 108.2(11) yes
Fe3 . C29 . C1 . 69.5(6) yes
C28 . C29 . H291 . 125.4 no
Fe3 . C29 . H291 . 125.5 no
C1 . C29 . H291 . 126.4 no
C27 . C30 . Fe3 . 68.7(6) yes
C27 . C30 . C1 . 105.1(12) yes
Fe3 . C30 . C1 . 68.3(6) yes
C27 . C30 . H301 . 127.5 no
Fe3 . C30 . H301 . 131.1 no
C1 . C30 . H301 . 127.3 no
Br31 . C32 . Fe33 . 129.1(4) yes
Br31 . C32 . C34 . 128.9(6) yes
Fe33 . C32 . C34 . 70.4(5) yes
Br31 . C32 . C37 . 121.9(6) yes
Fe33 . C32 . C37 . 70.0(5) yes
C34 . C32 . C37 . 109.1(7) yes
C32 . Fe33 . C34 . 41.4(3) yes
C32 . Fe33 . C35 . 68.7(3) yes
C34 . Fe33 . C35 . 40.6(3) yes
C32 . Fe33 . C36 . 68.4(3) yes
C34 . Fe33 . C36 . 68.1(3) yes
C35 . Fe33 . C36 . 40.1(4) yes
C32 . Fe33 . C37 . 41.1(3) yes
C34 . Fe33 . C37 . 69.6(3) yes
C35 . Fe33 . C37 . 69.1(4) yes
C36 . Fe33 . C37 . 41.1(3) yes
C32 . Fe33 . C57 . 167.8(4) yes
C34 . Fe33 . C57 . 129.1(4) yes
C35 . Fe33 . C57 . 108.9(4) yes
C36 . Fe33 . C57 . 118.1(4) yes
C37 . Fe33 . C57 . 150.4(4) yes
C32 . Fe33 . C58 . 131.0(4) yes
C34 . Fe33 . C58 . 113.8(4) yes
C35 . Fe33 . C58 . 124.3(4) yes
C36 . Fe33 . C58 . 154.7(4) yes
C37 . Fe33 . C58 . 164.0(4) yes
C32 . Fe33 . C59 . 110.0(4) yes
C34 . Fe33 . C59 . 124.9(4) yes
C35 . Fe33 . C59 . 159.6(4) yes
C36 . Fe33 . C59 . 159.9(4) yes
C37 . Fe33 . C59 . 124.3(4) yes
C32 . Fe33 . C60 . 118.5(4) yes
C34 . Fe33 . C60 . 156.2(4) yes
C35 . Fe33 . C60 . 159.5(4) yes
C36 . Fe33 . C60 . 121.9(4) yes
C37 . Fe33 . C60 . 103.0(4) yes
C32 . Fe33 . C61 . 151.3(4) yes
C34 . Fe33 . C61 . 162.7(4) yes
C35 . Fe33 . C61 . 123.5(4) yes
C36 . Fe33 . C61 . 103.5(4) yes
C37 . Fe33 . C61 . 114.6(4) yes
C57 . Fe33 . C58 . 39.7(4) yes
C57 . Fe33 . C59 . 67.7(4) yes
C58 . Fe33 . C59 . 40.3(4) yes
C57 . Fe33 . C60 . 68.1(4) yes
C58 . Fe33 . C60 . 67.3(5) yes
C59 . Fe33 . C60 . 39.9(5) yes
C57 . Fe33 . C61 . 40.3(4) yes
C58 . Fe33 . C61 . 67.2(4) yes
C59 . Fe33 . C61 . 67.9(4) yes
C60 . Fe33 . C61 . 41.1(4) yes
C32 . C34 . Fe33 . 68.2(5) yes
C32 . C34 . C35 . 106.3(7) yes
Fe33 . C34 . C35 . 68.7(5) yes
C32 . C34 . B38 . 129.2(7) yes
Fe33 . C34 . B38 . 139.1(6) yes
C35 . C34 . B38 . 122.8(7) yes
C34 . C35 . Fe33 . 70.7(5) yes
C34 . C35 . C36 . 109.5(8) yes
Fe33 . C35 . C36 . 70.9(5) yes
C34 . C35 . H351 . 125.0 no
Fe33 . C35 . H351 . 125.0 no
C36 . C35 . H351 . 125.4 no
C35 . C36 . Fe33 . 69.1(5) yes
C35 . C36 . C37 . 108.9(8) yes
Fe33 . C36 . C37 . 69.0(5) yes
C35 . C36 . H361 . 125.7 no
Fe33 . C36 . H361 . 125.7 no
C37 . C36 . H361 . 125.4 no
C36 . C37 . C32 . 106.1(8) yes
C36 . C37 . Fe33 . 69.9(5) yes
C32 . C37 . Fe33 . 68.9(5) yes
C36 . C37 . H371 . 127.1 no
C32 . C37 . H371 . 126.5 no
Fe33 . C37 . H371 . 122.3 no
C34 . B38 . C39 . 124.4(7) yes
C34 . B38 . C48 . 116.2(7) yes
C39 . B38 . C48 . 119.2(7) yes
B38 . C39 . C40 . 120.0(8) yes
B38 . C39 . C44 . 122.1(8) yes
C40 . C39 . C44 . 117.8(8) yes
C39 . C40 . C41 . 120.0(9) yes
C39 . C40 . C47 . 121.8(8) yes
C41 . C40 . C47 . 118.1(8) yes
C40 . C41 . C42 . 122.3(9) yes
C40 . C41 . H411 . 118.9 no
C42 . C41 . H411 . 118.7 no
C41 . C42 . C43 . 117.9(9) yes
C41 . C42 . C46 . 121.0(10) yes
C43 . C42 . C46 . 121.1(10) yes
C42 . C43 . C44 . 121.7(9) yes
C42 . C43 . H431 . 119.4 no
C44 . C43 . H431 . 118.8 no
C39 . C44 . C43 . 120.1(9) yes
C39 . C44 . C45 . 122.7(8) yes
C43 . C44 . C45 . 117.2(9) yes
C44 . C45 . H452 . 109.9 no
C44 . C45 . H451 . 111.0 no
H452 . C45 . H451 . 108.4 no
C44 . C45 . H453 . 110.4 no
H452 . C45 . H453 . 109.0 no
H451 . C45 . H453 . 108.1 no
C42 . C46 . H463 . 110.0 no
C42 . C46 . H462 . 109.8 no
H463 . C46 . H462 . 109.4 no
C42 . C46 . H461 . 109.6 no
H463 . C46 . H461 . 108.4 no
H462 . C46 . H461 . 109.5 no
C40 . C47 . H471 . 110.7 no
C40 . C47 . H473 . 109.7 no
H471 . C47 . H473 . 108.3 no
C40 . C47 . H472 . 111.2 no
H471 . C47 . H472 . 108.5 no
H473 . C47 . H472 . 108.3 no
B38 . C48 . C49 . 123.0(7) yes
B38 . C48 . C55 . 120.8(7) yes
C49 . C48 . C55 . 116.2(8) yes
C48 . C49 . C50 . 122.8(8) yes
C48 . C49 . C51 . 120.4(8) yes
C50 . C49 . C51 . 116.6(8) yes
C49 . C50 . H501 . 108.7 no
C49 . C50 . H502 . 110.3 no
H501 . C50 . H502 . 108.7 no
C49 . C50 . H503 . 110.2 no
H501 . C50 . H503 . 109.6 no
H502 . C50 . H503 . 109.4 no
C49 . C51 . C52 . 122.5(8) yes
C49 . C51 . H511 . 118.2 no
C52 . C51 . H511 . 119.3 no
C51 . C52 . C53 . 120.8(9) yes
C51 . C52 . C54 . 117.9(8) yes
C53 . C52 . C54 . 121.3(9) yes
C52 . C53 . H531 . 110.2 no
C52 . C53 . H532 . 110.1 no
H531 . C53 . H532 . 107.5 no
C52 . C53 . H533 . 111.3 no
H531 . C53 . H533 . 108.6 no
H532 . C53 . H533 . 109.0 no
C52 . C54 . C55 . 121.6(8) yes
C52 . C54 . H541 . 118.8 no
C55 . C54 . H541 . 119.7 no
C48 . C55 . C54 . 121.3(8) yes
C48 . C55 . C56 . 121.3(8) yes
C54 . C55 . C56 . 117.4(8) yes
C55 . C56 . H561 . 111.1 no
C55 . C56 . H563 . 109.5 no
H561 . C56 . H563 . 108.6 no
C55 . C56 . H562 . 109.8 no
H561 . C56 . H562 . 109.6 no
H563 . C56 . H562 . 108.3 no
Fe33 . C57 . C58 . 70.0(5) yes
Fe33 . C57 . C61 . 69.6(6) yes
C58 . C57 . C61 . 107.8(9) yes
Fe33 . C57 . H571 . 125.2 no
C58 . C57 . H571 . 125.7 no
C61 . C57 . H571 . 126.5 no
Fe33 . C58 . C57 . 70.3(5) yes
Fe33 . C58 . C59 . 69.3(6) yes
C57 . C58 . C59 . 108.8(10) yes
Fe33 . C58 . H581 . 124.7 no
C57 . C58 . H581 . 125.5 no
C59 . C58 . H581 . 125.7 no
C58 . C59 . Fe33 . 70.4(6) yes
C58 . C59 . C60 . 108.0(10) yes
Fe33 . C59 . C60 . 69.8(6) yes
C58 . C59 . H591 . 125.7 no
Fe33 . C59 . H591 . 125.6 no
C60 . C59 . H591 . 126.2 no
C59 . C60 . Fe33 . 70.4(6) yes
C59 . C60 . C61 . 108.1(10) yes
Fe33 . C60 . C61 . 70.2(6) yes
C59 . C60 . H601 . 125.5 no
Fe33 . C60 . H601 . 124.7 no
C61 . C60 . H601 . 126.4 no
C60 . C61 . C57 . 107.2(10) yes
C60 . C61 . Fe33 . 68.7(6) yes
C57 . C61 . Fe33 . 70.1(5) yes
C60 . C61 . H611 . 125.1 no
C57 . C61 . H611 . 127.5 no
Fe33 . C61 . H611 . 122.0 no
C30 . C1 . C29 . 109.4(11) yes
C30 . C1 . Fe3 . 70.7(6) yes
C29 . C1 . Fe3 . 70.7(6) yes
C30 . C1 . H11 . 125.5 no
C29 . C1 . H11 . 125.1 no
Fe3 . C1 . H11 . 125.4 no

loop_
_geom_bond_atom_site_label_1
_geom_bond_site_symmetry_1
_geom_bond_atom_site_label_2
_geom_bond_site_symmetry_2
_geom_bond_distance
_geom_bond_publ_flag
Br1 . C2 . 1.881(8) yes
C2 . Fe3 . 2.032(9) yes
C2 . C4 . 1.446(12) yes
C2 . C7 . 1.426(12) yes
Fe3 . C4 . 2.107(8) yes
Fe3 . C5 . 2.038(9) yes
Fe3 . C6 . 2.031(9) yes
Fe3 . C7 . 2.030(9) yes
Fe3 . C27 . 2.057(10) yes
Fe3 . C28 . 2.064(10) yes
Fe3 . C29 . 2.059(10) yes
Fe3 . C30 . 2.076(11) yes
Fe3 . C1 . 2.044(11) yes
C4 . C5 . 1.462(12) yes
C4 . B8 . 1.572(13) yes
C5 . C6 . 1.389(13) yes
C5 . H51 . 0.989 no
C6 . C7 . 1.432(12) yes
C6 . H61 . 0.994 no
C7 . H71 . 0.991 no
B8 . C9 . 1.589(13) yes
B8 . C18 . 1.593(13) yes
C9 . C10 . 1.409(13) yes
C9 . C15 . 1.421(12) yes
C10 . C11 . 1.508(13) yes
C10 . C12 . 1.396(13) yes
C11 . H111 . 0.967 no
C11 . H112 . 0.965 no
C11 . H113 . 0.963 no
C12 . C13 . 1.366(15) yes
C12 . H121 . 0.943 no
C13 . C14 . 1.377(14) yes
C13 . C17 . 1.521(14) yes
C14 . C15 . 1.372(13) yes
C14 . H141 . 0.942 no
C15 . C16 . 1.507(13) yes
C16 . H161 . 0.974 no
C16 . H163 . 0.946 no
C16 . H162 . 0.970 no
C17 . H171 . 0.969 no
C17 . H173 . 0.970 no
C17 . H172 . 0.972 no
C18 . C19 . 1.407(12) yes
C18 . C24 . 1.403(12) yes
C19 . C20 . 1.393(11) yes
C19 . C26 . 1.508(12) yes
C20 . C21 . 1.333(13) yes
C20 . H201 . 0.935 no
C21 . C22 . 1.498(13) yes
C21 . C23 . 1.412(13) yes
C22 . H221 . 0.976 no
C22 . H222 . 0.953 no
C22 . H223 . 0.956 no
C23 . C24 . 1.401(12) yes
C23 . H231 . 0.943 no
C24 . C25 . 1.506(13) yes
C25 . H251 . 0.958 no
C25 . H253 . 0.961 no
C25 . H252 . 0.971 no
C26 . H261 . 0.965 no
C26 . H262 . 0.969 no
C26 . H263 . 0.982 no
C27 . C28 . 1.396(17) yes
C27 . C30 . 1.457(18) yes
C27 . H271 . 0.994 no
C28 . C29 . 1.433(15) yes
C28 . H281 . 0.995 no
C29 . C1 . 1.398(17) yes
C29 . H291 . 1.000 no
C30 . C1 . 1.443(18) yes
C30 . H301 . 1.054 no
Br31 . C32 . 1.878(8) yes
C32 . Fe33 . 2.029(8) yes
C32 . C34 . 1.445(11) yes
C32 . C37 . 1.431(12) yes
Fe33 . C34 . 2.059(9) yes
Fe33 . C35 . 2.033(9) yes
Fe33 . C36 . 2.057(9) yes
Fe33 . C37 . 2.044(9) yes
Fe33 . C57 . 2.065(9) yes
Fe33 . C58 . 2.062(9) yes
Fe33 . C59 . 2.048(10) yes
Fe33 . C60 . 2.040(10) yes
Fe33 . C61 . 2.060(10) yes
C34 . C35 . 1.419(12) yes
C34 . B38 . 1.603(13) yes
C35 . C36 . 1.401(12) yes
C35 . H351 . 0.999 no
C36 . C37 . 1.440(12) yes
C36 . H361 . 0.988 no
C37 . H371 . 0.993 no
B38 . C39 . 1.603(13) yes
B38 . C48 . 1.580(12) yes
C39 . C40 . 1.396(12) yes
C39 . C44 . 1.418(12) yes
C40 . C41 . 1.418(12) yes
C40 . C47 . 1.520(13) yes
C41 . C42 . 1.360(15) yes
C41 . H411 . 0.933 no
C42 . C43 . 1.396(15) yes
C42 . C46 . 1.513(14) yes
C43 . C44 . 1.397(13) yes
C43 . H431 . 0.943 no
C44 . C45 . 1.509(13) yes
C45 . H452 . 0.966 no
C45 . H451 . 0.960 no
C45 . H453 . 0.958 no
C46 . H463 . 0.970 no
C46 . H462 . 0.954 no
C46 . H461 . 0.971 no
C47 . H471 . 0.962 no
C47 . H473 . 0.958 no
C47 . H472 . 0.965 no
C48 . C49 . 1.432(11) yes
C48 . C55 . 1.423(12) yes
C49 . C50 . 1.512(12) yes
C49 . C51 . 1.395(12) yes
C50 . H501 . 0.968 no
C50 . H502 . 0.966 no
C50 . H503 . 0.963 no
C51 . C52 . 1.387(13) yes
C51 . H511 . 0.939 no
C52 . C53 . 1.495(12) yes
C52 . C54 . 1.384(13) yes
C53 . H531 . 0.966 no
C53 . H532 . 0.961 no
C53 . H533 . 0.955 no
C54 . C55 . 1.403(13) yes
C54 . H541 . 0.943 no
C55 . C56 . 1.513(12) yes
C56 . H561 . 0.959 no
C56 . H563 . 0.976 no
C56 . H562 . 0.972 no
C57 . C58 . 1.401(14) yes
C57 . C61 . 1.420(14) yes
C57 . H571 . 0.997 no
C58 . C59 . 1.417(15) yes
C58 . H581 . 0.989 no
C59 . C60 . 1.394(17) yes
C59 . H591 . 0.991 no
C60 . C61 . 1.438(16) yes
C60 . H601 . 0.993 no
C61 . H611 . 1.016 no
C1 . H11 . 0.995 no

loop_
_geom_hbond_atom_site_label_D
_geom_hbond_site_symmetry_D
_geom_hbond_atom_site_label_H
_geom_hbond_site_symmetry_H
_geom_hbond_atom_site_label_A
_geom_hbond_site_symmetry_A
_geom_hbond_angle_DHA
_geom_hbond_distance_DH
_geom_hbond_distance_HA
_geom_hbond_distance_DA
_geom_hbond_publ_flag
C25 . H252 . C4 . 130 0.97 2.56 3.261(15) yes
